data_4032351
loop_
_publ_author_name
'Korb, Marcus'
'Lehrich, Steve W.'
'Lang, Heinrich'

_publ_section_title
;
 Reactivity of Ferrocenyl Phosphates Bearing (Hetero-)Aromatics and
 [3]Ferrocenophanes toward Anionic Phospho-Fries Rearrangements
;
_journal_name_full 'The Journal of Organic Chemistry'
_journal_paper_doi 10.1021/acs.joc.7b00030
_journal_year 2017
_chemical_formula_moiety 'C26 H23 Fe2 O4 P'
_chemical_formula_sum 'C26 H23 Fe2 O4 P'
_chemical_formula_weight 542.11
_chemical_name_systematic
;
 ?
;
_space_group_crystal_system monoclinic
_space_group_IT_number 14
_space_group_name_Hall '-P 2yn'
_space_group_name_H-M_alt 'P 1 21/n 1'
_symmetry_space_group_name_Hall '-P 2yn'
_symmetry_space_group_name_H-M 'P 1 21/n 1'
_atom_sites_solution_hydrogens geom
_audit_creation_method SHELXL-2013
_cell_angle_alpha 90
_cell_angle_beta 92.431(7)
_cell_angle_gamma 90
_cell_formula_units_Z 4
_cell_length_a 9.7078(5)
_cell_length_b 9.0603(4)
_cell_length_c 24.536(3)
_cell_measurement_reflns_used 2795
_cell_measurement_temperature 110.5(3)
_cell_measurement_theta_max 26.9660
_cell_measurement_theta_min 3.9040
_cell_volume 2156.1(3)
_computing_cell_refinement
;
CrysAlisPro, Agilent Technologies,
Version 1.171.37.35 (release 13-08-2014 CrysAlis171 .NET)
(compiled Aug 13 2014,18:06:01)
;
_computing_data_collection
;
CrysAlisPro, Agilent Technologies,
Version 1.171.37.35 (release 13-08-2014 CrysAlis171 .NET)
(compiled Aug 13 2014,18:06:01)
;
_computing_data_reduction
;
CrysAlisPro, Agilent Technologies,
Version 1.171.37.35 (release 13-08-2014 CrysAlis171 .NET)
(compiled Aug 13 2014,18:06:01)
;
_computing_structure_refinement 'SHELXL-2013 (Sheldrick, 2013)'
_computing_structure_solution 'SHELXS-2013 (Sheldrick, 2013)'
_diffrn_ambient_temperature 110.5(3)
_diffrn_measured_fraction_theta_full 0.998
_diffrn_measured_fraction_theta_max 0.998
_diffrn_measurement_device_type 'oxford gemini s'
_diffrn_measurement_method '\w scans'
_diffrn_radiation_type MoK\a
_diffrn_radiation_wavelength 0.71073
_diffrn_reflns_av_R_equivalents 0.0268
_diffrn_reflns_av_unetI/netI 0.0405
_diffrn_reflns_Laue_measured_fraction_full 0.998
_diffrn_reflns_Laue_measured_fraction_max 0.998
_diffrn_reflns_limit_h_max 11
_diffrn_reflns_limit_h_min -8
_diffrn_reflns_limit_k_max 10
_diffrn_reflns_limit_k_min -7
_diffrn_reflns_limit_l_max 29
_diffrn_reflns_limit_l_min -28
_diffrn_reflns_number 7984
_diffrn_reflns_point_group_measured_fraction_full 0.998
_diffrn_reflns_point_group_measured_fraction_max 0.998
_diffrn_reflns_theta_full 25.000
_diffrn_reflns_theta_max 24.993
_diffrn_reflns_theta_min 3.164
_diffrn_source 'Enhance (Mo) X-ray Source'
_diffrn_standards_decay_% 0
_diffrn_standards_interval_count 50
_diffrn_standards_interval_time 10
_diffrn_standards_number 2
_exptl_absorpt_coefficient_mu 1.453
_exptl_absorpt_correction_T_max 1.00000
_exptl_absorpt_correction_T_min 0.68673
_exptl_absorpt_correction_type multi-scan
_exptl_absorpt_process_details
;
CrysAlisPro, Agilent Technologies,
Version 1.171.37.35 (release 13-08-2014 CrysAlis171 .NET)
(compiled Aug 13 2014,18:06:01)
Empirical absorption correction using spherical harmonics,
 implemented in SCALE3 ABSPACK scaling algorithm.
;
_exptl_crystal_colour orange
_exptl_crystal_density_diffrn 1.670
_exptl_crystal_description block
_exptl_crystal_F_000 1112
_exptl_crystal_size_max 0.4
_exptl_crystal_size_mid 0.35
_exptl_crystal_size_min 0.3
_refine_diff_density_max 0.625
_refine_diff_density_min -0.488
_refine_diff_density_rms 0.071
_refine_ls_extinction_method none
_refine_ls_goodness_of_fit_ref 1.046
_refine_ls_hydrogen_treatment constr
_refine_ls_matrix_type full
_refine_ls_number_parameters 298
_refine_ls_number_reflns 3801
_refine_ls_number_restraints 0
_refine_ls_restrained_S_all 1.046
_refine_ls_R_factor_all 0.0436
_refine_ls_R_factor_gt 0.0346
_refine_ls_shift/su_max 0.000
_refine_ls_shift/su_mean 0.000
_refine_ls_structure_factor_coef Fsqd
_refine_ls_weighting_details 'w=1/[\s^2^(Fo^2^)+(0.0246P)^2^+2.0795P] where P=(Fo^2^+2Fc^2^)/3'
_refine_ls_weighting_scheme calc
_refine_ls_wR_factor_gt 0.0730
_refine_ls_wR_factor_ref 0.0765
_reflns_Friedel_coverage 0.000
_reflns_number_gt 3253
_reflns_number_total 3801
_reflns_threshold_expression 'I > 2\s(I)'
_cod_data_source_file jo7b00030_si_001.cif
_cod_data_source_block MK-AKT-4
_cod_database_code 4032351
_shelx_space_group_comment
;
The symmetry employed for this shelxl refinement is uniquely defined
by the following loop, which should always be used as a source of
symmetry information in preference to the above space-group names.
They are only intended as comments.
;
_shelxl_version_number 2013-4

loop_
_space_group_symop_operation_xyz
'x, y, z'
'-x+1/2, y+1/2, -z+1/2'
'-x, -y, -z'
'x-1/2, -y-1/2, z-1/2'

loop_
_atom_site_label
_atom_site_type_symbol
_atom_site_fract_x
_atom_site_fract_y
_atom_site_fract_z
_atom_site_U_iso_or_equiv
_atom_site_adp_type
_atom_site_occupancy
_atom_site_site_symmetry_order
_atom_site_calc_flag
_atom_site_refinement_flags_posn
_atom_site_refinement_flags_adp
C1 C 1.1214(3) 0.0618(3) 0.16281(11) 0.0158(6) Uani 1 1 d . .
C2 C 1.2475(3) 0.1392(3) 0.17033(11) 0.0175(6) Uani 1 1 d . .
H2 H 1.2785 0.2162 0.1490 0.021 Uiso 1 1 calc R U
C3 C 1.3177(3) 0.0764(3) 0.21683(11) 0.0196(6) Uani 1 1 d . .
H3 H 1.4033 0.1056 0.2315 0.024 Uiso 1 1 calc R U
C4 C 1.2349(3) -0.0378(3) 0.23673(11) 0.0202(6) Uani 1 1 d . .
H4 H 1.2572 -0.0969 0.2668 0.024 Uiso 1 1 calc R U
C5 C 1.1117(3) -0.0480(3) 0.20332(11) 0.0181(6) Uani 1 1 d . .
H5 H 1.0393 -0.1139 0.2074 0.022 Uiso 1 1 calc R U
C6 C 1.2790(4) -0.1689(5) 0.08224(15) 0.0444(10) Uani 1 1 d . .
H6 H 1.2160 -0.1469 0.0538 0.053 Uiso 1 1 calc R U
C7 C 1.4046(3) -0.0979(4) 0.09327(12) 0.0295(7) Uani 1 1 d . .
H7 H 1.4396 -0.0200 0.0734 0.035 Uiso 1 1 calc R U
C8 C 1.4696(3) -0.1637(3) 0.13954(12) 0.0224(7) Uani 1 1 d . .
H8 H 1.5547 -0.1371 0.1554 0.027 Uiso 1 1 calc R U
C9 C 1.3832(3) -0.2770(3) 0.15778(15) 0.0316(8) Uani 1 1 d . .
H9 H 1.4006 -0.3383 0.1877 0.038 Uiso 1 1 calc R U
C10 C 1.2644(3) -0.2799(4) 0.12186(19) 0.0496(12) Uani 1 1 d . .
H10 H 1.1900 -0.3439 0.1241 0.060 Uiso 1 1 calc R U
C11 C 0.7201(3) 0.2478(3) 0.09779(11) 0.0176(6) Uani 1 1 d . .
C12 C 0.6971(3) 0.3869(3) 0.07396(11) 0.0199(6) Uani 1 1 d . .
H12 H 0.7391 0.4249 0.0436 0.024 Uiso 1 1 calc R U
C13 C 0.5973(3) 0.4581(3) 0.10522(12) 0.0226(7) Uani 1 1 d . .
H13 H 0.5618 0.5522 0.0989 0.027 Uiso 1 1 calc R U
C14 C 0.5608(3) 0.3618(3) 0.14762(12) 0.0218(7) Uani 1 1 d . .
H14 H 0.4976 0.3821 0.1741 0.026 Uiso 1 1 calc R U
C15 C 0.6371(3) 0.2283(3) 0.14304(12) 0.0204(6) Uani 1 1 d . .
H15 H 0.6329 0.1454 0.1653 0.024 Uiso 1 1 calc R U
C16 C 0.9740(3) 0.4251(3) 0.16810(12) 0.0190(6) Uani 1 1 d . .
H16 H 1.0418 0.3810 0.1480 0.023 Uiso 1 1 calc R U
C17 C 0.9147(3) 0.5666(3) 0.15848(12) 0.0217(7) Uani 1 1 d . .
H17 H 0.9368 0.6314 0.1308 0.026 Uiso 1 1 calc R U
C18 C 0.8166(3) 0.5919(3) 0.19818(12) 0.0243(7) Uani 1 1 d . .
H18 H 0.7633 0.6764 0.2013 0.029 Uiso 1 1 calc R U
C19 C 0.8133(3) 0.4664(3) 0.23251(12) 0.0244(7) Uani 1 1 d . .
H19 H 0.7573 0.4534 0.2620 0.029 Uiso 1 1 calc R U
C20 C 0.9115(3) 0.3638(3) 0.21365(12) 0.0216(7) Uani 1 1 d . .
H20 H 0.9312 0.2718 0.2288 0.026 Uiso 1 1 calc R U
C21 C 0.8614(3) -0.1778(3) 0.02490(11) 0.0171(6) Uani 1 1 d . .
C22 C 0.7198(3) -0.1730(3) 0.02102(13) 0.0255(7) Uani 1 1 d . .
H22 H 0.6716 -0.1027 0.0402 0.031 Uiso 1 1 calc R U
C23 C 0.6500(3) -0.2753(3) -0.01219(13) 0.0288(7) Uani 1 1 d . .
H23 H 0.5542 -0.2734 -0.0153 0.035 Uiso 1 1 calc R U
C24 C 0.7218(3) -0.3795(3) -0.04051(12) 0.0262(7) Uani 1 1 d . .
H24 H 0.6748 -0.4471 -0.0630 0.031 Uiso 1 1 calc R U
C25 C 0.8637(3) -0.3827(3) -0.03531(12) 0.0246(7) Uani 1 1 d . .
H25 H 0.9123 -0.4539 -0.0539 0.029 Uiso 1 1 calc R U
C26 C 0.9347(3) -0.2813(3) -0.00268(11) 0.0207(6) Uani 1 1 d . .
H26 H 1.0305 -0.2832 0.0005 0.025 Uiso 1 1 calc R U
O1 O 1.02437(19) 0.10421(19) 0.12222(8) 0.0184(4) Uani 1 1 d . .
O2 O 0.80397(19) 0.1422(2) 0.07300(7) 0.0182(4) Uani 1 1 d . .
O3 O 0.94111(19) -0.0758(2) 0.05563(8) 0.0212(4) Uani 1 1 d . .
O4 O 0.81946(19) -0.0608(2) 0.14613(7) 0.0194(4) Uani 1 1 d . .
P1 P 0.88958(7) 0.01897(8) 0.10437(3) 0.01640(17) Uani 1 1 d . .
Fe1 Fe 1.28175(4) -0.08033(4) 0.15840(2) 0.01607(12) Uani 1 1 d . .
Fe2 Fe 0.76587(4) 0.40719(4) 0.15355(2) 0.01424(11) Uani 1 1 d . .

loop_
_atom_site_aniso_label
_atom_site_aniso_U_11
_atom_site_aniso_U_22
_atom_site_aniso_U_33
_atom_site_aniso_U_23
_atom_site_aniso_U_13
_atom_site_aniso_U_12
C1 0.0169(14) 0.0137(14) 0.0169(14) -0.0035(11) 0.0004(11) 0.0049(12)
C2 0.0182(15) 0.0126(14) 0.0217(15) -0.0012(12) 0.0000(12) 0.0013(12)
C3 0.0188(15) 0.0164(14) 0.0231(15) -0.0058(12) -0.0045(12) 0.0049(12)
C4 0.0239(16) 0.0189(15) 0.0181(15) 0.0000(12) 0.0025(12) 0.0070(13)
C5 0.0167(14) 0.0165(14) 0.0215(15) -0.0006(12) 0.0069(12) 0.0033(12)
C6 0.0271(19) 0.070(3) 0.035(2) -0.033(2) -0.0047(16) 0.0162(19)
C7 0.0244(17) 0.0406(19) 0.0242(17) -0.0033(14) 0.0089(14) 0.0130(15)
C8 0.0151(15) 0.0200(15) 0.0322(17) -0.0063(13) 0.0036(13) 0.0035(12)
C9 0.0299(18) 0.0143(15) 0.052(2) -0.0025(15) 0.0169(16) 0.0048(14)
C10 0.0196(18) 0.037(2) 0.093(3) -0.048(2) 0.019(2) -0.0115(16)
C11 0.0141(14) 0.0174(15) 0.0209(15) -0.0052(12) -0.0055(12) 0.0027(12)
C12 0.0184(15) 0.0222(15) 0.0187(15) 0.0004(12) -0.0042(12) 0.0002(12)
C13 0.0170(15) 0.0211(15) 0.0293(17) -0.0029(13) -0.0057(13) 0.0055(13)
C14 0.0121(14) 0.0222(16) 0.0313(17) -0.0078(13) 0.0035(12) -0.0025(12)
C15 0.0183(15) 0.0168(15) 0.0259(16) -0.0002(12) -0.0004(12) -0.0049(12)
C16 0.0127(14) 0.0220(15) 0.0222(15) -0.0036(12) -0.0003(12) -0.0041(12)
C17 0.0201(15) 0.0175(15) 0.0273(16) 0.0011(12) -0.0016(13) -0.0078(13)
C18 0.0221(16) 0.0161(15) 0.0347(18) -0.0101(13) -0.0002(14) -0.0017(13)
C19 0.0252(17) 0.0327(17) 0.0158(14) -0.0098(13) 0.0054(13) -0.0047(14)
C20 0.0241(16) 0.0189(15) 0.0211(15) 0.0016(12) -0.0073(13) -0.0041(13)
C21 0.0214(15) 0.0153(14) 0.0144(14) -0.0011(11) -0.0032(12) -0.0017(12)
C22 0.0205(16) 0.0235(16) 0.0322(18) -0.0083(14) -0.0014(13) 0.0049(13)
C23 0.0229(17) 0.0274(17) 0.0352(19) -0.0020(15) -0.0082(14) -0.0001(14)
C24 0.0383(19) 0.0200(16) 0.0192(15) -0.0001(13) -0.0111(14) -0.0042(14)
C25 0.0387(19) 0.0179(15) 0.0173(15) -0.0015(12) 0.0039(14) 0.0027(14)
C26 0.0191(15) 0.0216(15) 0.0219(15) 0.0007(12) 0.0062(12) 0.0016(13)
O1 0.0173(10) 0.0168(10) 0.0207(10) 0.0021(8) -0.0026(8) -0.0004(8)
O2 0.0186(10) 0.0204(10) 0.0156(10) -0.0017(8) 0.0000(8) 0.0040(8)
O3 0.0183(10) 0.0215(10) 0.0238(11) -0.0074(9) 0.0012(9) -0.0005(9)
O4 0.0173(10) 0.0223(11) 0.0189(10) 0.0032(8) 0.0022(8) -0.0002(9)
P1 0.0148(4) 0.0161(4) 0.0183(4) -0.0013(3) 0.0001(3) 0.0011(3)
Fe1 0.0126(2) 0.0150(2) 0.0207(2) -0.00446(17) 0.00180(17) 0.00116(16)
Fe2 0.0134(2) 0.0128(2) 0.0166(2) -0.00082(16) 0.00104(16) -0.00041(16)

loop_
_atom_type_symbol
_atom_type_description
_atom_type_scat_dispersion_real
_atom_type_scat_dispersion_imag
_atom_type_scat_source
C C 0.0033 0.0016 'International Tables Vol C Tables 4.2.6.8 and 6.1.1.4'
H H 0.0000 0.0000 'International Tables Vol C Tables 4.2.6.8 and 6.1.1.4'
O O 0.0106 0.0060 'International Tables Vol C Tables 4.2.6.8 and 6.1.1.4'
P P 0.1023 0.0942 'International Tables Vol C Tables 4.2.6.8 and 6.1.1.4'
Fe Fe 0.3463 0.8444 'International Tables Vol C Tables 4.2.6.8 and 6.1.1.4'

loop_
_geom_angle_atom_site_label_1
_geom_angle_atom_site_label_2
_geom_angle_atom_site_label_3
_geom_angle
O1 C1 C5 129.3(2)
O1 C1 C2 120.7(2)
C5 C1 C2 109.9(2)
O1 C1 Fe1 129.33(18)
C5 C1 Fe1 70.39(15)
C2 C1 Fe1 70.11(15)
C1 C2 C3 106.8(2)
C1 C2 Fe1 69.11(15)
C3 C2 Fe1 69.51(15)
C4 C3 C2 108.1(2)
C4 C3 Fe1 69.45(16)
C2 C3 Fe1 69.66(15)
C3 C4 C5 109.0(2)
C3 C4 Fe1 69.99(16)
C5 C4 Fe1 70.08(16)
C1 C5 C4 106.2(2)
C1 C5 Fe1 69.02(15)
C4 C5 Fe1 69.02(16)
C7 C6 C10 107.9(3)
C7 C6 Fe1 70.26(18)
C10 C6 Fe1 69.2(2)
C6 C7 C8 108.6(3)
C6 C7 Fe1 69.68(19)
C8 C7 Fe1 70.01(17)
C7 C8 C9 108.2(3)
C7 C8 Fe1 69.67(16)
C9 C8 Fe1 69.47(16)
C8 C9 C10 107.1(3)
C8 C9 Fe1 70.10(16)
C10 C9 Fe1 68.96(18)
C6 C10 C9 108.2(3)
C6 C10 Fe1 70.05(19)
C9 C10 Fe1 70.05(17)
C12 C11 O2 121.0(2)
C12 C11 C15 110.8(2)
O2 C11 C15 127.8(2)
C12 C11 Fe2 70.59(15)
O2 C11 Fe2 131.36(18)
C15 C11 Fe2 70.99(16)
C11 C12 C13 106.5(3)
C11 C12 Fe2 69.09(15)
C13 C12 Fe2 69.22(16)
C14 C13 C12 108.4(2)
C14 C13 Fe2 69.61(16)
C12 C13 Fe2 70.13(16)
C13 C14 C15 108.6(3)
C13 C14 Fe2 69.65(16)
C15 C14 Fe2 70.53(16)
C11 C15 C14 105.8(3)
C11 C15 Fe2 68.58(15)
C14 C15 Fe2 68.67(15)
C20 C16 C17 107.6(3)
C20 C16 Fe2 69.60(16)
C17 C16 Fe2 69.65(16)
C18 C17 C16 108.2(3)
C18 C17 Fe2 70.05(16)
C16 C17 Fe2 69.66(15)
C17 C18 C19 108.3(3)
C17 C18 Fe2 69.65(16)
C19 C18 Fe2 69.58(16)
C18 C19 C20 107.4(3)
C18 C19 Fe2 69.92(16)
C20 C19 Fe2 69.36(16)
C16 C20 C19 108.5(2)
C16 C20 Fe2 70.04(16)
C19 C20 Fe2 69.85(16)
C26 C21 C22 121.7(3)
C26 C21 O3 115.4(2)
C22 C21 O3 122.9(2)
C21 C22 C23 118.7(3)
C24 C23 C22 120.5(3)
C23 C24 C25 119.5(3)
C24 C25 C26 120.7(3)
C21 C26 C25 118.9(3)
C1 O1 P1 126.47(17)
C11 O2 P1 124.96(17)
C21 O3 P1 125.62(18)
O4 P1 O1 117.44(11)
O4 P1 O3 116.15(11)
O1 P1 O3 101.13(11)
O4 P1 O2 116.49(11)
O1 P1 O2 101.81(10)
O3 P1 O2 101.19(10)
C10 Fe1 C1 122.83(13)
C10 Fe1 C4 124.87(16)
C1 Fe1 C4 68.00(11)
C10 Fe1 C6 40.70(16)
C1 Fe1 C6 108.64(13)
C4 Fe1 C6 161.86(14)
C10 Fe1 C9 40.99(15)
C1 Fe1 C9 158.29(12)
C4 Fe1 C9 107.52(13)
C6 Fe1 C9 68.60(15)
C10 Fe1 C3 160.69(16)
C1 Fe1 C3 68.21(11)
C4 Fe1 C3 40.56(11)
C6 Fe1 C3 156.50(15)
C9 Fe1 C3 123.14(13)
C10 Fe1 C2 157.62(15)
C1 Fe1 C2 40.78(11)
C4 Fe1 C2 68.56(11)
C6 Fe1 C2 121.40(15)
C9 Fe1 C2 159.42(12)
C3 Fe1 C2 40.84(10)
C10 Fe1 C7 67.88(15)
C1 Fe1 C7 124.56(12)
C4 Fe1 C7 156.62(12)
C6 Fe1 C7 40.05(13)
C9 Fe1 C7 68.10(13)
C3 Fe1 C7 121.13(13)
C2 Fe1 C7 107.02(12)
C10 Fe1 C5 108.25(13)
C1 Fe1 C5 40.60(11)
C4 Fe1 C5 40.91(11)
C6 Fe1 C5 124.93(13)
C9 Fe1 C5 122.07(12)
C3 Fe1 C5 68.85(11)
C2 Fe1 C5 69.08(11)
C7 Fe1 C5 161.01(12)
C10 Fe1 C8 68.12(12)
C1 Fe1 C8 160.26(11)
C4 Fe1 C8 121.47(12)
C6 Fe1 C8 67.86(13)
C9 Fe1 C8 40.43(12)
C3 Fe1 C8 106.80(11)
C2 Fe1 C8 123.03(11)
C7 Fe1 C8 40.32(12)
C5 Fe1 C8 157.36(11)
C11 Fe2 C14 67.74(11)
C11 Fe2 C13 67.65(11)
C14 Fe2 C13 40.74(12)
C11 Fe2 C20 118.49(11)
C14 Fe2 C20 131.34(12)
C13 Fe2 C20 169.34(12)
C11 Fe2 C16 111.20(11)
C14 Fe2 C16 170.79(12)
C13 Fe2 C16 148.16(12)
C20 Fe2 C16 40.37(11)
C11 Fe2 C17 132.71(12)
C14 Fe2 C17 146.69(12)
C13 Fe2 C17 115.08(12)
C20 Fe2 C17 68.04(11)
C16 Fe2 C17 40.69(11)
C11 Fe2 C19 149.48(12)
C14 Fe2 C19 107.55(12)
C13 Fe2 C19 129.56(12)
C20 Fe2 C19 40.79(12)
C16 Fe2 C19 68.41(12)
C17 Fe2 C19 68.17(12)
C11 Fe2 C12 40.32(11)
C14 Fe2 C12 68.56(12)
C13 Fe2 C12 40.65(11)
C20 Fe2 C12 149.56(12)
C16 Fe2 C12 117.02(12)
C17 Fe2 C12 108.75(12)
C19 Fe2 C12 168.53(12)
C11 Fe2 C18 169.84(12)
C14 Fe2 C18 114.61(12)
C13 Fe2 C18 107.21(12)
C20 Fe2 C18 68.08(12)
C16 Fe2 C18 68.16(11)
C17 Fe2 C18 40.30(11)
C19 Fe2 C18 40.50(12)
C12 Fe2 C18 130.18(12)
C11 Fe2 C15 40.43(11)
C14 Fe2 C15 40.79(11)
C13 Fe2 C15 68.64(12)
C20 Fe2 C15 109.78(11)
C16 Fe2 C15 132.53(11)
C17 Fe2 C15 171.61(11)
C19 Fe2 C15 115.90(12)
C12 Fe2 C15 68.75(11)
C18 Fe2 C15 147.35(12)

loop_
_geom_bond_atom_site_label_1
_geom_bond_atom_site_label_2
_geom_bond_distance
C1 O1 1.395(3)
C1 C5 1.412(4)
C1 C2 1.417(4)
C1 Fe1 2.027(3)
C2 C3 1.422(4)
C2 Fe1 2.040(3)
C3 C4 1.410(4)
C3 Fe1 2.038(3)
C4 C5 1.424(4)
C4 Fe1 2.031(3)
C5 Fe1 2.045(3)
C6 C7 1.395(5)
C6 C10 1.410(6)
C6 Fe1 2.033(3)
C7 C8 1.408(4)
C7 Fe1 2.040(3)
C8 C9 1.410(4)
C8 Fe1 2.045(3)
C9 C10 1.421(5)
C9 Fe1 2.036(3)
C10 Fe1 2.022(3)
C11 C12 1.403(4)
C11 O2 1.411(3)
C11 C15 1.411(4)
C11 Fe2 2.025(3)
C12 C13 1.417(4)
C12 Fe2 2.045(3)
C13 C14 1.415(4)
C13 Fe2 2.033(3)
C14 C15 1.425(4)
C14 Fe2 2.032(3)
C15 Fe2 2.057(3)
C16 C20 1.408(4)
C16 C17 1.421(4)
C16 Fe2 2.043(3)
C17 C18 1.409(4)
C17 Fe2 2.043(3)
C18 C19 1.416(4)
C18 Fe2 2.048(3)
C19 C20 1.422(4)
C19 Fe2 2.044(3)
C20 Fe2 2.038(3)
C21 C26 1.373(4)
C21 C22 1.375(4)
C21 O3 1.405(3)
C22 C23 1.391(4)
C23 C24 1.379(4)
C24 C25 1.379(4)
C25 C26 1.383(4)
O1 P1 1.5658(19)
O2 P1 1.5732(19)
O3 P1 1.571(2)
O4 P1 1.447(2)

loop_
_geom_torsion_atom_site_label_1
_geom_torsion_atom_site_label_2
_geom_torsion_atom_site_label_3
_geom_torsion_atom_site_label_4
_geom_torsion
O1 C1 C2 C3 175.7(2)
C5 C1 C2 C3 -0.3(3)
Fe1 C1 C2 C3 -59.57(18)
O1 C1 C2 Fe1 -124.7(2)
C5 C1 C2 Fe1 59.31(19)
C1 C2 C3 C4 0.3(3)
Fe1 C2 C3 C4 -59.01(19)
C1 C2 C3 Fe1 59.32(18)
C2 C3 C4 C5 -0.2(3)
Fe1 C3 C4 C5 -59.39(19)
C2 C3 C4 Fe1 59.15(19)
O1 C1 C5 C4 -175.4(2)
C2 C1 C5 C4 0.1(3)
Fe1 C1 C5 C4 59.26(18)
O1 C1 C5 Fe1 125.3(3)
C2 C1 C5 Fe1 -59.14(19)
C3 C4 C5 C1 0.1(3)
Fe1 C4 C5 C1 -59.26(18)
C3 C4 C5 Fe1 59.34(19)
C10 C6 C7 C8 0.2(4)
Fe1 C6 C7 C8 59.4(2)
C10 C6 C7 Fe1 -59.2(2)
C6 C7 C8 C9 -0.2(3)
Fe1 C7 C8 C9 59.0(2)
C6 C7 C8 Fe1 -59.2(2)
C7 C8 C9 C10 0.2(3)
Fe1 C8 C9 C10 59.3(2)
C7 C8 C9 Fe1 -59.1(2)
C7 C6 C10 C9 0.0(4)
Fe1 C6 C10 C9 -59.9(2)
C7 C6 C10 Fe1 59.9(2)
C8 C9 C10 C6 -0.1(3)
Fe1 C9 C10 C6 59.9(2)
C8 C9 C10 Fe1 -60.0(2)
O2 C11 C12 C13 173.3(2)
C15 C11 C12 C13 0.4(3)
Fe2 C11 C12 C13 -59.38(19)
O2 C11 C12 Fe2 -127.3(2)
C15 C11 C12 Fe2 59.8(2)
C11 C12 C13 C14 0.0(3)
Fe2 C12 C13 C14 -59.30(19)
C11 C12 C13 Fe2 59.30(18)
C12 C13 C14 C15 -0.4(3)
Fe2 C13 C14 C15 -60.0(2)
C12 C13 C14 Fe2 59.62(19)
C12 C11 C15 C14 -0.7(3)
O2 C11 C15 C14 -173.0(2)
Fe2 C11 C15 C14 58.90(18)
C12 C11 C15 Fe2 -59.56(19)
O2 C11 C15 Fe2 128.1(3)
C13 C14 C15 C11 0.6(3)
Fe2 C14 C15 C11 -58.83(18)
C13 C14 C15 Fe2 59.48(19)
C20 C16 C17 C18 0.2(3)
Fe2 C16 C17 C18 59.7(2)
C20 C16 C17 Fe2 -59.47(19)
C16 C17 C18 C19 -0.4(3)
Fe2 C17 C18 C19 59.0(2)
C16 C17 C18 Fe2 -59.43(19)
C17 C18 C19 C20 0.4(3)
Fe2 C18 C19 C20 59.51(19)
C17 C18 C19 Fe2 -59.1(2)
C17 C16 C20 C19 0.1(3)
Fe2 C16 C20 C19 -59.44(19)
C17 C16 C20 Fe2 59.51(19)
C18 C19 C20 C16 -0.3(3)
Fe2 C19 C20 C16 59.56(19)
C18 C19 C20 Fe2 -59.9(2)
C26 C21 C22 C23 -0.6(4)
O3 C21 C22 C23 177.4(3)
C21 C22 C23 C24 0.1(5)
C22 C23 C24 C25 0.6(5)
C23 C24 C25 C26 -1.0(4)
C22 C21 C26 C25 0.2(4)
O3 C21 C26 C25 -177.9(2)
C24 C25 C26 C21 0.5(4)
C5 C1 O1 P1 -12.8(4)
C2 C1 O1 P1 172.07(19)
Fe1 C1 O1 P1 83.5(3)
C12 C11 O2 P1 151.5(2)
C15 C11 O2 P1 -36.8(4)
Fe2 C11 O2 P1 60.9(3)
C26 C21 O3 P1 -159.3(2)
C22 C21 O3 P1 22.5(4)
C1 O1 P1 O4 33.8(2)
C1 O1 P1 O3 -93.7(2)
C1 O1 P1 O2 162.2(2)
C21 O3 P1 O4 49.9(2)
C21 O3 P1 O1 178.2(2)
C21 O3 P1 O2 -77.2(2)
C11 O2 P1 O4 44.9(2)
C11 O2 P1 O1 -84.1(2)
C11 O2 P1 O3 171.83(19)
